data_7712785
loop_
_publ_author_name
'Katzenmayer, Markus'
'Kracht, Felix'
'Maichle-Moessmer, Caecilia'
'Anwander, Reiner'

_publ_section_title
;
 Potential precursors for terminal ytterbium(II) imide complexes bearing
 the tris(3-tert-butyl-5-methylpyrazolyl)hydroborato ligand
;
_journal_name_full 'Dalton Transactions'
_journal_paper_doi 10.1039/D3DT00861D
_journal_year 2023
_chemical_formula_sum 'C33 H53 B F3 N8 O3 S Yb'
_chemical_formula_weight 882.74
_chemical_properties_physical Air-sensitive,Moisture-sensitive
_space_group_crystal_system triclinic
_space_group_IT_number 2
_space_group_name_Hall '-P 1'
_space_group_name_H-M_alt 'P -1'
_atom_sites_solution_hydrogens mixed
_audit_creation_method SHELXL-2018/3
_audit_update_record
;
2023-03-14 deposited with the CCDC.	2023-04-18 downloaded from the CCDC.
;
_cell_angle_alpha 87.201(18)
_cell_angle_beta 83.321(18)
_cell_angle_gamma 63.69(3)
_cell_formula_units_Z 2
_cell_length_a 10.572(12)
_cell_length_b 11.769(13)
_cell_length_c 17.94(2)
_cell_measurement_reflns_used 9825
_cell_measurement_temperature 100(2)
_cell_measurement_theta_max 26.34
_cell_measurement_theta_min 2.165
_cell_volume 1987(4)
_computing_cell_refinement 'SAINT V8.40B (Bruker Nano, Inc., 2019)'
_computing_data_collection 'APEX3 v2019.11-0'
_computing_data_reduction 'SAINT V8.40B (Bruker Nano, Inc., 2019)'
_computing_structure_refinement 'SHELXL-2018/3 (Sheldrick, 2018)'
_computing_structure_solution 'SHELXT 2018/2 (Sheldrick, 2018)'
_diffrn_ambient_temperature 100(2)
_diffrn_measured_fraction_theta_full 0.998
_diffrn_measured_fraction_theta_max 0.997
_diffrn_measurement_device_type 'Bruker APEX II DUO'
_diffrn_measurement_method 'omega scans'
_diffrn_radiation_type MoK\a
_diffrn_radiation_wavelength 0.71073
_diffrn_reflns_av_unetI/netI 0.0325
_diffrn_reflns_Laue_measured_fraction_full 0.998
_diffrn_reflns_Laue_measured_fraction_max 0.997
_diffrn_reflns_limit_h_max 13
_diffrn_reflns_limit_h_min -13
_diffrn_reflns_limit_k_max 14
_diffrn_reflns_limit_k_min -14
_diffrn_reflns_limit_l_max 22
_diffrn_reflns_limit_l_min 0
_diffrn_reflns_number 8088
_diffrn_reflns_point_group_measured_fraction_full 0.998
_diffrn_reflns_point_group_measured_fraction_max 0.997
_diffrn_reflns_theta_full 25.242
_diffrn_reflns_theta_max 26.341
_diffrn_reflns_theta_min 1.143
_diffrn_source 'ImuS-focus sealed tube'
_exptl_absorpt_coefficient_mu 2.461
_exptl_absorpt_correction_type empirical
_exptl_absorpt_process_details twinabs
_exptl_crystal_colour 'light green'
_exptl_crystal_density_diffrn 1.475
_exptl_crystal_description plate
_exptl_crystal_F_000 898
_exptl_crystal_size_max 0.187
_exptl_crystal_size_mid 0.111
_exptl_crystal_size_min 0.079
_exptl_transmission_factor_max 0.745371
_exptl_transmission_factor_min 0.584332
_refine_diff_density_max 1.512
_refine_diff_density_min -0.531
_refine_diff_density_rms 0.099
_refine_ls_extinction_method none
_refine_ls_goodness_of_fit_ref 1.069
_refine_ls_hydrogen_treatment mixed
_refine_ls_matrix_type full
_refine_ls_number_parameters 471
_refine_ls_number_reflns 8088
_refine_ls_number_restraints 0
_refine_ls_restrained_S_all 1.069
_refine_ls_R_factor_all 0.0296
_refine_ls_R_factor_gt 0.0261
_refine_ls_shift/su_max 0.002
_refine_ls_shift/su_mean 0.000
_refine_ls_structure_factor_coef Fsqd
_refine_ls_weighting_details 'w=1/[\s^2^(Fo^2^)+(0.0296P)^2^+1.5299P] where P=(Fo^2^+2Fc^2^)/3'
_refine_ls_weighting_scheme calc
_refine_ls_wR_factor_gt 0.0587
_refine_ls_wR_factor_ref 0.0604
_reflns_Friedel_coverage 0.000
_reflns_number_gt 7548
_reflns_number_total 8088
_reflns_threshold_expression 'I > 2\s(I)'
_cod_data_source_file d3dt00861d2.cif
_cod_data_source_block 12_mo_MK244_0m_5
_cod_original_cell_volume 1988(4)
_cod_database_code 7712785
_shelx_shelxl_version_number 2018/3
_shelx_space_group_comment
;
The symmetry employed for this shelxl refinement is uniquely defined
by the following loop, which should always be used as a source of
symmetry information in preference to the above space-group names.
They are only intended as comments.
;
_shelx_estimated_absorpt_t_min 0.656
_shelx_estimated_absorpt_t_max 0.829

loop_
_space_group_symop_operation_xyz
'x, y, z'
'-x, -y, -z'

loop_
_atom_site_label
_atom_site_type_symbol
_atom_site_fract_x
_atom_site_fract_y
_atom_site_fract_z
_atom_site_U_iso_or_equiv
_atom_site_adp_type
_atom_site_occupancy
_atom_site_site_symmetry_order
_atom_site_calc_flag
_atom_site_refinement_flags_posn
_atom_site_refinement_flags_adp
_atom_site_refinement_flags_occupancy
_atom_site_disorder_assembly
_atom_site_disorder_group
C1 C 0.6748(3) 0.4509(3) 0.77659(15) 0.0146(6) Uani 1 1 d . . . . .
C2 C 0.8115(3) 0.4108(3) 0.74008(16) 0.0183(6) Uani 1 1 d . . . . .
H2 H 0.892852 0.334657 0.748999 0.022 Uiso 1 1 calc R U . . .
C3 C 0.8054(3) 0.5038(3) 0.68827(16) 0.0168(6) Uani 1 1 d . . . . .
C4 C 0.6298(3) 0.3850(3) 0.84205(16) 0.0175(6) Uani 1 1 d . . . . .
C5 C 0.4914(4) 0.4758(3) 0.88639(17) 0.0238(7) Uani 1 1 d . . . . .
H5A H 0.471420 0.432679 0.931078 0.036 Uiso 1 1 calc R U . . .
H5B H 0.413444 0.502448 0.854818 0.036 Uiso 1 1 calc R U . . .
H5C H 0.500667 0.550314 0.901662 0.036 Uiso 1 1 calc R U . . .
C6 C 0.6136(4) 0.2725(3) 0.81256(18) 0.0245(7) Uani 1 1 d . . . . .
H6A H 0.583175 0.230758 0.854594 0.037 Uiso 1 1 calc R U . . .
H6B H 0.704819 0.211858 0.787599 0.037 Uiso 1 1 calc R U . . .
H6C H 0.542444 0.302910 0.776667 0.037 Uiso 1 1 calc R U . . .
C7 C 0.7472(4) 0.3354(3) 0.89563(17) 0.0252(7) Uani 1 1 d . . . . .
H7A H 0.719337 0.294065 0.938791 0.038 Uiso 1 1 calc R U . . .
H7B H 0.760700 0.406496 0.913102 0.038 Uiso 1 1 calc R U . . .
H7C H 0.836184 0.274140 0.868998 0.038 Uiso 1 1 calc R U . . .
C8 C 0.9225(3) 0.5114(3) 0.63614(17) 0.0210(6) Uani 1 1 d . . . . .
H8A H 1.007758 0.430375 0.636180 0.032 Uiso 1 1 calc R U . . .
H8B H 0.942882 0.579062 0.652796 0.032 Uiso 1 1 calc R U . . .
H8C H 0.893535 0.529751 0.585263 0.032 Uiso 1 1 calc R U . . .
C9 C 0.3448(3) 0.7263(3) 0.54544(15) 0.0157(6) Uani 1 1 d . . . . .
C10 C 0.4144(3) 0.7749(3) 0.49272(16) 0.0190(6) Uani 1 1 d . . . . .
H10 H 0.394248 0.796718 0.442322 0.023 Uiso 1 1 calc R U . . .
C11 C 0.5185(3) 0.7856(3) 0.52734(15) 0.0180(6) Uani 1 1 d . . . . .
C12 C 0.2292(3) 0.6878(3) 0.53280(16) 0.0200(6) Uani 1 1 d . . . . .
C13 C 0.2922(4) 0.5420(3) 0.53470(19) 0.0266(7) Uani 1 1 d . . . . .
H13A H 0.217915 0.515934 0.528487 0.040 Uiso 1 1 calc R U . . .
H13B H 0.329784 0.511171 0.582941 0.040 Uiso 1 1 calc R U . . .
H13C H 0.368870 0.506280 0.493886 0.040 Uiso 1 1 calc R U . . .
C14 C 0.0994(4) 0.7452(3) 0.59159(19) 0.0263(7) Uani 1 1 d . . . . .
H14A H 0.025091 0.723589 0.578764 0.040 Uiso 1 1 calc R U . . .
H14B H 0.063501 0.837577 0.592283 0.040 Uiso 1 1 calc R U . . .
H14C H 0.126952 0.711090 0.641219 0.040 Uiso 1 1 calc R U . . .
C15 C 0.1800(4) 0.7329(4) 0.45486(19) 0.0329(8) Uani 1 1 d . . . . .
H15A H 0.106326 0.707416 0.446173 0.049 Uiso 1 1 calc R U . . .
H15B H 0.260752 0.694661 0.416408 0.049 Uiso 1 1 calc R U . . .
H15C H 0.141456 0.825444 0.452270 0.049 Uiso 1 1 calc R U . . .
C16 C 0.6253(4) 0.8304(3) 0.49459(17) 0.0256(7) Uani 1 1 d . . . . .
H16A H 0.603994 0.863700 0.444063 0.038 Uiso 1 1 calc R U . . .
H16B H 0.720503 0.759429 0.491843 0.038 Uiso 1 1 calc R U . . .
H16C H 0.621418 0.897493 0.526424 0.038 Uiso 1 1 calc R U . . .
C17 C 0.4310(3) 0.9104(3) 0.82954(16) 0.0173(6) Uani 1 1 d . . . . .
C18 C 0.5135(3) 0.9730(3) 0.80588(17) 0.0212(7) Uani 1 1 d . . . . .
H18 H 0.518798 1.039082 0.831758 0.025 Uiso 1 1 calc R U . . .
C19 C 0.5863(3) 0.9207(3) 0.73760(16) 0.0185(6) Uani 1 1 d . . . . .
C20 C 0.3418(3) 0.9239(3) 0.90404(16) 0.0202(6) Uani 1 1 d . . . . .
C21 C 0.4434(4) 0.8629(3) 0.96523(17) 0.0284(8) Uani 1 1 d . . . . .
H21A H 0.388066 0.876217 1.014523 0.043 Uiso 1 1 calc R U . . .
H21B H 0.508242 0.902048 0.964561 0.043 Uiso 1 1 calc R U . . .
H21C H 0.498157 0.771811 0.955430 0.043 Uiso 1 1 calc R U . . .
C22 C 0.2490(4) 1.0650(3) 0.92267(19) 0.0305(8) Uani 1 1 d . . . . .
H22A H 0.192885 1.073063 0.971309 0.046 Uiso 1 1 calc R U . . .
H22B H 0.185207 1.104304 0.883663 0.046 Uiso 1 1 calc R U . . .
H22C H 0.309837 1.107651 0.924913 0.046 Uiso 1 1 calc R U . . .
C23 C 0.2457(3) 0.8577(3) 0.90317(16) 0.0219(7) Uani 1 1 d . . . . .
H23A H 0.189063 0.869200 0.951935 0.033 Uiso 1 1 calc R U . . .
H23B H 0.304155 0.767077 0.893304 0.033 Uiso 1 1 calc R U . . .
H23C H 0.182398 0.894641 0.863707 0.033 Uiso 1 1 calc R U . . .
C24 C 0.6866(4) 0.9551(3) 0.68724(18) 0.0259(7) Uani 1 1 d . . . . .
H24A H 0.697629 1.023558 0.710290 0.039 Uiso 1 1 calc R U . . .
H24B H 0.648963 0.983502 0.638770 0.039 Uiso 1 1 calc R U . . .
H24C H 0.779009 0.880929 0.679602 0.039 Uiso 1 1 calc R U . . .
C25 C 0.1656(3) 1.0727(3) 0.64595(18) 0.0212(6) Uani 1 1 d . . . . .
C26 C 0.0885(3) 0.5918(3) 0.81963(15) 0.0173(6) Uani 1 1 d . . . . .
C27 C 0.1245(3) 0.4723(3) 0.79102(16) 0.0201(6) Uani 1 1 d . . . . .
H27 H 0.075304 0.421948 0.802986 0.024 Uiso 1 1 calc R U . . .
C28 C 0.2467(3) 0.4409(3) 0.74145(16) 0.0185(6) Uani 1 1 d . . . . .
C29 C -0.0309(3) 0.6708(3) 0.87760(16) 0.0209(6) Uani 1 1 d . . . . .
C30 C 0.0286(4) 0.6501(3) 0.95405(17) 0.0305(8) Uani 1 1 d . . . . .
H30A H -0.048508 0.696323 0.993018 0.046 Uiso 1 1 calc R U . . .
H30B H 0.100750 0.681458 0.951950 0.046 Uiso 1 1 calc R U . . .
H30C H 0.071401 0.559489 0.965878 0.046 Uiso 1 1 calc R U . . .
C31 C -0.0898(4) 0.8116(3) 0.85671(18) 0.0272(7) Uani 1 1 d . . . . .
H31A H -0.170631 0.861349 0.892946 0.041 Uiso 1 1 calc R U . . .
H31B H -0.120726 0.823606 0.806299 0.041 Uiso 1 1 calc R U . . .
H31C H -0.015576 0.839876 0.857535 0.041 Uiso 1 1 calc R U . . .
C32 C -0.1493(4) 0.6292(4) 0.8824(2) 0.0416(10) Uani 1 1 d . . . . .
H32A H -0.224713 0.678720 0.921314 0.062 Uiso 1 1 calc R U . . .
H32B H -0.111272 0.538972 0.895066 0.062 Uiso 1 1 calc R U . . .
H32C H -0.188104 0.643256 0.833935 0.062 Uiso 1 1 calc R U . . .
C33 C 0.3288(4) 0.3245(3) 0.69349(17) 0.0232(7) Uani 1 1 d . . . . .
H33A H 0.347322 0.248759 0.724274 0.035 Uiso 1 1 calc R U . . .
H33B H 0.419085 0.322989 0.671977 0.035 Uiso 1 1 calc R U . . .
H33C H 0.273522 0.325863 0.652946 0.035 Uiso 1 1 calc R U . . .
F1 F 0.1762(2) 1.02277(18) 0.57941(10) 0.0349(5) Uani 1 1 d . . . . .
F2 F 0.2964(2) 1.0393(2) 0.66399(13) 0.0392(5) Uani 1 1 d . . . . .
F3 F 0.1032(2) 1.19897(16) 0.63852(10) 0.0264(4) Uani 1 1 d . . . . .
N1 N 0.6698(3) 0.5946(2) 0.69310(13) 0.0149(5) Uani 1 1 d . . . . .
N2 N 0.5865(3) 0.5618(2) 0.74699(13) 0.0156(5) Uani 1 1 d . . . . .
N3 N 0.5110(3) 0.7459(2) 0.59909(13) 0.0141(5) Uani 1 1 d . . . . .
N4 N 0.4028(3) 0.7089(2) 0.61147(13) 0.0143(5) Uani 1 1 d . . . . .
N5 N 0.5487(3) 0.8295(2) 0.72137(13) 0.0150(5) Uani 1 1 d . . . . .
N6 N 0.4504(3) 0.8238(2) 0.77764(13) 0.0151(5) Uani 1 1 d . . . . .
N7 N 0.2850(3) 0.5357(2) 0.73994(13) 0.0162(5) Uani 1 1 d . . . . .
N8 N 0.1854(3) 0.6306(2) 0.78921(13) 0.0176(5) Uani 1 1 d . . . . .
O1 O 0.1614(2) 0.88706(19) 0.72439(11) 0.0194(4) Uani 1 1 d . . . . .
O2 O 0.0503(3) 1.0945(2) 0.78288(12) 0.0306(6) Uani 1 1 d . . . . .
O3 O -0.0627(2) 1.0452(2) 0.68583(13) 0.0275(5) Uani 1 1 d . . . . .
S1 S 0.06492(8) 1.02180(7) 0.71751(4) 0.01736(15) Uani 1 1 d . . . . .
Yb1 Yb 0.34206(2) 0.70037(2) 0.74086(2) 0.01359(5) Uani 1 1 d . . . . .
B1 B 0.6166(4) 0.7286(3) 0.65736(18) 0.0147(6) Uani 1 1 d . . . . .
H1 H 0.705(4) 0.738(3) 0.6280(18) 0.022 Uiso 1 1 d . U . . .

loop_
_atom_site_aniso_label
_atom_site_aniso_U_11
_atom_site_aniso_U_22
_atom_site_aniso_U_33
_atom_site_aniso_U_23
_atom_site_aniso_U_13
_atom_site_aniso_U_12
C1 0.0179(15) 0.0116(14) 0.0169(13) 0.0002(10) -0.0053(11) -0.0081(12)
C2 0.0181(16) 0.0137(14) 0.0226(15) 0.0017(11) -0.0047(12) -0.0063(12)
C3 0.0168(15) 0.0150(14) 0.0195(14) -0.0022(11) -0.0053(11) -0.0068(12)
C4 0.0201(16) 0.0147(14) 0.0196(14) 0.0002(11) -0.0045(12) -0.0088(13)
C5 0.0266(18) 0.0228(16) 0.0183(15) 0.0044(12) -0.0017(13) -0.0081(14)
C6 0.0317(19) 0.0189(16) 0.0288(16) 0.0016(13) -0.0054(14) -0.0161(15)
C7 0.0272(19) 0.0264(17) 0.0255(16) 0.0105(13) -0.0122(13) -0.0139(15)
C8 0.0159(16) 0.0186(15) 0.0273(16) 0.0013(12) -0.0002(12) -0.0071(13)
C9 0.0165(15) 0.0105(13) 0.0157(13) -0.0008(10) -0.0021(11) -0.0018(12)
C10 0.0272(18) 0.0143(14) 0.0137(13) 0.0010(11) -0.0027(12) -0.0075(13)
C11 0.0227(17) 0.0117(14) 0.0157(14) -0.0017(11) 0.0008(12) -0.0045(12)
C12 0.0212(17) 0.0189(15) 0.0212(15) 0.0010(12) -0.0064(12) -0.0092(13)
C13 0.0298(19) 0.0217(17) 0.0311(17) -0.0017(13) -0.0076(14) -0.0127(15)
C14 0.0214(18) 0.0257(17) 0.0346(18) -0.0053(14) -0.0031(14) -0.0122(15)
C15 0.035(2) 0.041(2) 0.0303(18) 0.0112(15) -0.0181(15) -0.0214(18)
C16 0.0317(19) 0.0257(17) 0.0223(15) 0.0027(13) 0.0005(13) -0.0164(15)
C17 0.0193(16) 0.0131(14) 0.0190(14) -0.0012(11) -0.0055(12) -0.0059(12)
C18 0.0271(18) 0.0168(15) 0.0245(15) -0.0017(12) -0.0072(13) -0.0127(14)
C19 0.0180(16) 0.0148(14) 0.0245(15) 0.0037(11) -0.0073(12) -0.0081(13)
C20 0.0220(17) 0.0200(16) 0.0190(14) -0.0046(12) -0.0022(12) -0.0092(14)
C21 0.033(2) 0.0342(19) 0.0202(15) -0.0007(13) -0.0070(14) -0.0157(16)
C22 0.035(2) 0.0215(17) 0.0315(18) -0.0091(14) 0.0010(15) -0.0088(16)
C23 0.0260(18) 0.0203(16) 0.0190(14) -0.0011(12) 0.0000(12) -0.0103(14)
C24 0.0306(19) 0.0287(18) 0.0285(17) -0.0005(13) -0.0016(14) -0.0224(16)
C25 0.0186(17) 0.0122(14) 0.0316(17) 0.0043(12) -0.0038(13) -0.0058(13)
C26 0.0180(16) 0.0199(15) 0.0167(14) 0.0020(11) -0.0036(11) -0.0107(13)
C27 0.0234(17) 0.0219(16) 0.0208(14) 0.0000(12) -0.0016(12) -0.0152(14)
C28 0.0210(16) 0.0181(15) 0.0195(14) 0.0009(11) -0.0074(12) -0.0102(13)
C29 0.0174(16) 0.0257(17) 0.0210(15) -0.0046(12) 0.0035(12) -0.0115(14)
C30 0.038(2) 0.0302(19) 0.0202(16) -0.0014(13) 0.0033(14) -0.0131(17)
C31 0.0212(18) 0.0267(18) 0.0258(16) -0.0011(13) 0.0031(13) -0.0045(15)
C32 0.031(2) 0.054(3) 0.048(2) -0.0203(19) 0.0189(17) -0.029(2)
C33 0.0287(18) 0.0179(15) 0.0255(16) -0.0051(12) -0.0041(13) -0.0118(14)
F1 0.0480(14) 0.0257(10) 0.0274(10) -0.0035(8) 0.0096(9) -0.0157(10)
F2 0.0189(11) 0.0366(12) 0.0634(14) 0.0267(10) -0.0124(10) -0.0140(9)
F3 0.0263(11) 0.0126(9) 0.0387(10) 0.0057(7) -0.0052(8) -0.0072(8)
N1 0.0140(13) 0.0124(12) 0.0186(12) 0.0010(9) -0.0019(9) -0.0061(10)
N2 0.0177(13) 0.0123(12) 0.0182(12) 0.0012(9) -0.0025(10) -0.0079(10)
N3 0.0142(13) 0.0122(12) 0.0159(11) -0.0007(9) 0.0008(9) -0.0063(10)
N4 0.0150(13) 0.0128(12) 0.0174(11) 0.0010(9) -0.0021(9) -0.0083(10)
N5 0.0164(13) 0.0140(12) 0.0175(12) 0.0010(9) -0.0037(9) -0.0089(10)
N6 0.0151(13) 0.0107(11) 0.0198(12) 0.0006(9) -0.0023(10) -0.0058(10)
N7 0.0149(13) 0.0148(12) 0.0181(12) -0.0036(9) -0.0007(10) -0.0057(10)
N8 0.0189(14) 0.0196(13) 0.0152(11) -0.0024(10) -0.0001(10) -0.0094(11)
O1 0.0181(11) 0.0148(10) 0.0238(11) 0.0012(8) -0.0009(8) -0.0064(9)
O2 0.0390(15) 0.0185(12) 0.0250(12) -0.0030(9) -0.0030(10) -0.0042(11)
O3 0.0181(12) 0.0242(12) 0.0396(13) 0.0082(10) -0.0060(10) -0.0089(10)
S1 0.0160(4) 0.0143(3) 0.0209(3) 0.0031(3) -0.0026(3) -0.0061(3)
Yb1 0.01435(7) 0.01248(7) 0.01472(7) -0.00063(4) -0.00091(4) -0.00671(5)
B1 0.0125(16) 0.0119(15) 0.0214(16) 0.0028(12) -0.0027(13) -0.0069(13)

loop_
_atom_type_symbol
_atom_type_description
_atom_type_scat_dispersion_real
_atom_type_scat_dispersion_imag
_atom_type_scat_source
C C 0.0033 0.0016 'International Tables Vol C Tables 4.2.6.8 and 6.1.1.4'
H H 0.0000 0.0000 'International Tables Vol C Tables 4.2.6.8 and 6.1.1.4'
F F 0.0171 0.0103 'International Tables Vol C Tables 4.2.6.8 and 6.1.1.4'
N N 0.0061 0.0033 'International Tables Vol C Tables 4.2.6.8 and 6.1.1.4'
O O 0.0106 0.0060 'International Tables Vol C Tables 4.2.6.8 and 6.1.1.4'
S S 0.1246 0.1234 'International Tables Vol C Tables 4.2.6.8 and 6.1.1.4'
Yb Yb -0.3850 5.5486 'International Tables Vol C Tables 4.2.6.8 and 6.1.1.4'
B B 0.0013 0.0007 'International Tables Vol C Tables 4.2.6.8 and 6.1.1.4'

loop_
_geom_angle_atom_site_label_1
_geom_angle_atom_site_label_2
_geom_angle_atom_site_label_3
_geom_angle
_geom_angle_site_symmetry_1
_geom_angle_site_symmetry_3
_geom_angle_publ_flag
N2 C1 C2 109.7(3) . . ?
N2 C1 C4 124.0(3) . . ?
C2 C1 C4 126.3(3) . . ?
C3 C2 C1 106.5(3) . . ?
N1 C3 C2 107.6(3) . . ?
N1 C3 C8 123.4(3) . . ?
C2 C3 C8 129.0(3) . . ?
C1 C4 C5 111.8(3) . . ?
C1 C4 C6 109.4(2) . . ?
C5 C4 C6 110.2(3) . . ?
C1 C4 C7 108.2(3) . . ?
C5 C4 C7 108.0(3) . . ?
C6 C4 C7 109.1(3) . . ?
N4 C9 C10 109.2(3) . . ?
N4 C9 C12 123.5(3) . . ?
C10 C9 C12 127.1(3) . . ?
C11 C10 C9 107.0(3) . . ?
N3 C11 C10 107.9(3) . . ?
N3 C11 C16 123.7(3) . . ?
C10 C11 C16 128.4(3) . . ?
C9 C12 C15 109.1(3) . . ?
C9 C12 C14 112.5(3) . . ?
C15 C12 C14 108.3(3) . . ?
C9 C12 C13 108.6(3) . . ?
C15 C12 C13 108.4(3) . . ?
C14 C12 C13 109.9(3) . . ?
N6 C17 C18 109.4(3) . . ?
N6 C17 C20 122.6(3) . . ?
C18 C17 C20 127.8(3) . . ?
C19 C18 C17 106.8(3) . . ?
N5 C19 C18 107.4(3) . . ?
N5 C19 C24 123.7(3) . . ?
C18 C19 C24 128.9(3) . . ?
C17 C20 C23 111.8(2) . . ?
C17 C20 C22 109.9(3) . . ?
C23 C20 C22 108.9(3) . . ?
C17 C20 C21 108.0(3) . . ?
C23 C20 C21 109.0(3) . . ?
C22 C20 C21 109.2(3) . . ?
F1 C25 F2 108.2(3) . . ?
F1 C25 F3 107.5(2) . . ?
F2 C25 F3 107.4(3) . . ?
F1 C25 S1 111.6(2) . . ?
F2 C25 S1 111.0(2) . . ?
F3 C25 S1 110.9(2) . . ?
N8 C26 C27 108.4(3) . . ?
N8 C26 C29 121.6(3) . . ?
C27 C26 C29 130.0(3) . . ?
C26 C27 C28 106.6(3) . . ?
N7 C28 C27 109.2(3) . . ?
N7 C28 C33 121.6(3) . . ?
C27 C28 C33 129.2(3) . . ?
C26 C29 C32 109.9(3) . . ?
C26 C29 C31 110.2(3) . . ?
C32 C29 C31 109.6(3) . . ?
C26 C29 C30 108.2(3) . . ?
C32 C29 C30 109.4(3) . . ?
C31 C29 C30 109.6(3) . . ?
C3 N1 N2 110.0(2) . . ?
C3 N1 B1 126.3(3) . . ?
N2 N1 B1 122.7(2) . . ?
C1 N2 N1 106.2(2) . . ?
C1 N2 Yb1 142.6(2) . . ?
N1 N2 Yb1 110.28(17) . . ?
C11 N3 N4 109.5(2) . . ?
C11 N3 B1 126.3(3) . . ?
N4 N3 B1 123.9(2) . . ?
C11 N3 Yb1 151.1(2) . . ?
N4 N3 Yb1 45.44(12) . . ?
B1 N3 Yb1 81.30(18) . . ?
C9 N4 N3 106.4(2) . . ?
C9 N4 Yb1 140.3(2) . . ?
N3 N4 Yb1 109.65(16) . . ?
C19 N5 N6 109.8(2) . . ?
C19 N5 B1 128.0(3) . . ?
N6 N5 B1 121.6(2) . . ?
C17 N6 N5 106.5(2) . . ?
C17 N6 Yb1 140.4(2) . . ?
N5 N6 Yb1 111.55(17) . . ?
C28 N7 N8 107.4(2) . . ?
C28 N7 Yb1 177.7(2) . . ?
N8 N7 Yb1 70.22(16) . . ?
C26 N8 N7 108.4(2) . . ?
C26 N8 Yb1 178.2(2) . . ?
N7 N8 Yb1 73.42(17) . . ?
S1 O1 Yb1 166.70(14) . . ?
O3 S1 O2 116.95(15) . . ?
O3 S1 O1 113.94(14) . . ?
O2 S1 O1 112.97(14) . . ?
O3 S1 C25 104.95(16) . . ?
O2 S1 C25 104.29(17) . . ?
O1 S1 C25 101.55(15) . . ?
O1 Yb1 N8 88.22(12) . . ?
O1 Yb1 N7 113.39(12) . . ?
N8 Yb1 N7 36.37(9) . . ?
O1 Yb1 N4 84.87(9) . . ?
N8 Yb1 N4 123.12(8) . . ?
N7 Yb1 N4 97.99(8) . . ?
O1 Yb1 N6 83.88(12) . . ?
N8 Yb1 N6 138.91(9) . . ?
N7 Yb1 N6 158.44(9) . . ?
N4 Yb1 N6 96.29(9) . . ?
O1 Yb1 N2 153.82(8) . . ?
N8 Yb1 N2 117.17(12) . . ?
N7 Yb1 N2 92.17(12) . . ?
N4 Yb1 N2 86.03(9) . . ?
N6 Yb1 N2 72.78(12) . . ?
O1 Yb1 N3 89.79(9) . . ?
N8 Yb1 N3 147.88(7) . . ?
N7 Yb1 N3 118.27(8) . . ?
N4 Yb1 N3 24.91(7) . . ?
N6 Yb1 N3 72.53(9) . . ?
N2 Yb1 N3 72.24(9) . . ?
O1 Yb1 B1 104.12(11) . . ?
N8 Yb1 B1 165.64(9) . . ?
N7 Yb1 B1 129.61(9) . . ?
N4 Yb1 B1 52.35(8) . . ?
N6 Yb1 B1 51.57(10) . . ?
N2 Yb1 B1 51.81(11) . . ?
N3 Yb1 B1 28.28(7) . . ?
N1 B1 N3 110.6(2) . . ?
N1 B1 N5 108.6(2) . . ?
N3 B1 N5 112.3(2) . . ?
N1 B1 Yb1 72.09(16) . . ?
N3 B1 Yb1 70.42(17) . . ?
N5 B1 Yb1 72.32(16) . . ?

loop_
_geom_bond_atom_site_label_1
_geom_bond_atom_site_label_2
_geom_bond_distance
_geom_bond_site_symmetry_2
_geom_bond_publ_flag
C1 N2 1.351(4) . ?
C1 C2 1.395(5) . ?
C1 C4 1.521(4) . ?
C2 C3 1.385(4) . ?
C3 N1 1.351(4) . ?
C3 C8 1.495(4) . ?
C4 C5 1.531(4) . ?
C4 C6 1.534(4) . ?
C4 C7 1.545(4) . ?
C9 N4 1.362(4) . ?
C9 C10 1.386(4) . ?
C9 C12 1.523(4) . ?
C10 C11 1.379(5) . ?
C11 N3 1.354(4) . ?
C11 C16 1.498(5) . ?
C12 C15 1.536(4) . ?
C12 C14 1.537(5) . ?
C12 C13 1.541(5) . ?
C17 N6 1.346(4) . ?
C17 C18 1.392(4) . ?
C17 C20 1.515(4) . ?
C18 C19 1.381(4) . ?
C19 N5 1.352(4) . ?
C19 C24 1.492(4) . ?
C20 C23 1.531(5) . ?
C20 C22 1.539(5) . ?
C20 C21 1.545(5) . ?
C25 F1 1.328(4) . ?
C25 F2 1.335(4) . ?
C25 F3 1.339(4) . ?
C25 S1 1.821(3) . ?
C26 N8 1.347(4) . ?
C26 C27 1.392(4) . ?
C26 C29 1.512(4) . ?
C27 C28 1.392(5) . ?
C28 N7 1.344(4) . ?
C28 C33 1.502(4) . ?
C29 C32 1.527(5) . ?
C29 C31 1.534(5) . ?
C29 C30 1.539(5) . ?
N1 N2 1.388(3) . ?
N1 B1 1.554(4) . ?
N2 Yb1 2.380(3) . ?
N3 N4 1.386(4) . ?
N3 B1 1.558(4) . ?
N3 Yb1 3.099(3) . ?
N4 Yb1 2.345(3) . ?
N5 N6 1.385(4) . ?
N5 B1 1.559(4) . ?
N6 Yb1 2.366(3) . ?
N7 N8 1.405(3) . ?
N7 Yb1 2.272(3) . ?
N8 Yb1 2.230(3) . ?
O1 S1 1.465(3) . ?
O1 Yb1 2.216(3) . ?
O2 S1 1.438(3) . ?
O3 S1 1.433(3) . ?
Yb1 B1 3.251(4) . ?
